data_7227909
loop_
_publ_author_name
'Shan, Pei-Hui'
'Tu, Shi-Chun'
'Lin, Rui-Lian'
'Tao, Zhu'
'Liu, Jing-Xin'
'Xiao, Xin'

_publ_section_title
;
 Supramolecular complexes of
 \a,\a&#x2032;,\d,\d&#x2032;-tetramethyl-cucurbit[6]uril binding with
 enantiomeric amino acids
;
_journal_issue 16
_journal_name_full CrystEngComm
_journal_page_first 2168
_journal_paper_doi 10.1039/C7CE00340D
_journal_volume 19
_journal_year 2017
_chemical_absolute_configuration ad
_chemical_formula_sum 'C85 H139 Cd N51 O53'
_chemical_formula_weight 2835.87
_chemical_name_common {TMeQ[6]?Cd(H2O)3D-Val?TMeQ[6]}.(NO3)2.21H2O
_chemical_name_systematic complex7
_space_group_IT_number 4
_symmetry_cell_setting monoclinic
_symmetry_space_group_name_Hall 'P 2yb'
_symmetry_space_group_name_H-M 'P 1 21 1'
_atom_sites_solution_hydrogens geom
_atom_sites_solution_primary direct
_atom_sites_solution_secondary difmap
_audit_creation_method SHELXL-97
_audit_update_record
;
2017-03-18 deposited with the CCDC.
2017-03-21 downloaded from the CCDC.
;
_cell_angle_alpha 90.00
_cell_angle_beta 100.665(2)
_cell_angle_gamma 90.00
_cell_formula_units_Z 2
_cell_length_a 13.4651(9)
_cell_length_b 16.3400(11)
_cell_length_c 29.934(2)
_cell_measurement_reflns_used 8129
_cell_measurement_temperature 273(2)
_cell_measurement_theta_max 23.94
_cell_measurement_theta_min 2.19
_cell_volume 6472.3(8)
_computing_cell_refinement 'Bruker SMART'
_computing_data_collection 'Bruker SMART'
_computing_data_reduction 'Bruker SAINT'
_computing_molecular_graphics 'Bruker SHELXTL'
_computing_publication_material 'Bruker SHELXTL'
_computing_structure_refinement 'SHELXL-97 (Sheldrick, 1997)'
_computing_structure_solution 'SHELXS-97 (Sheldrick, 1990)'
_diffrn_ambient_temperature 273(2)
_diffrn_measured_fraction_theta_full 0.995
_diffrn_measured_fraction_theta_max 0.995
_diffrn_measurement_device_type 'Bruker CCD Area Detector'
_diffrn_measurement_method '\f and \w scan'
_diffrn_radiation_monochromator graphite
_diffrn_radiation_source 'fine-focus sealed tube'
_diffrn_radiation_type MoK\a
_diffrn_radiation_wavelength 0.71073
_diffrn_reflns_av_R_equivalents 0.0414
_diffrn_reflns_av_sigmaI/netI 0.0523
_diffrn_reflns_limit_h_max 15
_diffrn_reflns_limit_h_min -15
_diffrn_reflns_limit_k_max 19
_diffrn_reflns_limit_k_min -17
_diffrn_reflns_limit_l_max 35
_diffrn_reflns_limit_l_min -35
_diffrn_reflns_number 58753
_diffrn_reflns_theta_full 25.10
_diffrn_reflns_theta_max 25.10
_diffrn_reflns_theta_min 0.69
_diffrn_standards_decay_% none
_exptl_absorpt_coefficient_mu 0.277
_exptl_absorpt_correction_T_max 0.9441
_exptl_absorpt_correction_T_min 0.9265
_exptl_absorpt_correction_type multi-scan
_exptl_absorpt_process_details 'SADABS (Bruker, 2008)'
_exptl_crystal_colour colorless
_exptl_crystal_density_diffrn 1.455
_exptl_crystal_density_meas ?
_exptl_crystal_density_method 'not measured'
_exptl_crystal_description block
_exptl_crystal_F_000 2956
_exptl_crystal_recrystallization_method 'Vapour deposition'
_exptl_crystal_size_max 0.28
_exptl_crystal_size_mid 0.24
_exptl_crystal_size_min 0.21
_platon_squeeze_details '                                                              '
_refine_diff_density_max 0.378
_refine_diff_density_min -0.412
_refine_diff_density_rms 0.060
_refine_ls_abs_structure_details 'Flack (1983), 9475 Friedel pairs'
_refine_ls_abs_structure_Flack 0.026(13)
_refine_ls_extinction_method none
_refine_ls_goodness_of_fit_ref 1.013
_refine_ls_hydrogen_treatment mixed
_refine_ls_matrix_type full
_refine_ls_number_parameters 1621
_refine_ls_number_reflns 21388
_refine_ls_number_restraints 1
_refine_ls_restrained_S_all 1.013
_refine_ls_R_factor_all 0.0523
_refine_ls_R_factor_gt 0.0438
_refine_ls_shift/su_max 0.015
_refine_ls_shift/su_mean 0.001
_refine_ls_structure_factor_coef Fsqd
_refine_ls_weighting_details 'calc w=1/[\s^2^(Fo^2^)+(0.0650P)^2^+0.5550P] where P=(Fo^2^+2Fc^2^)/3'
_refine_ls_weighting_scheme calc
_refine_ls_wR_factor_gt 0.1082
_refine_ls_wR_factor_ref 0.1132
_reflns_number_gt 18199
_reflns_number_total 21388
_reflns_threshold_expression >2sigma(I)
_cod_data_source_file c7ce00340d2.cif
_cod_data_source_block p
_cod_depositor_comments
;
The following automatic conversions were performed:

'_symmetry_cell_setting' value 'Monoclinic' changed to 'monoclinic'
according to
/home/data/users/saulius/crontab/automatic-downloads/rss-feeds/RSC/lib/dictionaries/cif_core.dic
dictionary named 'cif_core.dic' version 2.4.2 from 2011-04-26.

'_exptl_crystal_density_meas' value 'not measured' was changed to '?'
- the value is perceived as not measured.

Automatic conversion script
Id: cif_fix_values 4973 2017-02-22 13:04:09Z antanas 

 Adding full bibliography for 7227908--7227914.cif.
;
_cod_original_sg_symbol_H-M P2(1)
_cod_database_code 7227909

loop_
_symmetry_equiv_pos_as_xyz
'x, y, z'
'-x, y+1/2, -z'

loop_
_atom_site_label
_atom_site_type_symbol
_atom_site_fract_x
_atom_site_fract_y
_atom_site_fract_z
_atom_site_U_iso_or_equiv
_atom_site_adp_type
_atom_site_occupancy
_atom_site_symmetry_multiplicity
_atom_site_calc_flag
_atom_site_refinement_flags
Cd1 Cd 0.840534(13) 0.931173(13) 0.706723(5) 0.03711(5) Uani 1 1 d .
O1W O 0.75532(16) 1.05084(13) 0.69672(8) 0.0628(7) Uani 1 1 d .
O2W O 0.9502(2) 0.98065(15) 0.66208(8) 0.0775(7) Uani 1 1 d .
O3W O 0.7381(2) 0.90614(16) 0.63563(8) 0.0919(10) Uani 1 1 d .
O1 O 0.28128(16) 1.12099(13) 0.76814(7) 0.0587(6) Uani 1 1 d .
N1 N 0.48862(14) 1.03791(13) 1.02978(7) 0.0306(5) Uani 1 1 d .
C1 C 0.7279(2) 1.0849(2) 0.81001(10) 0.0555(9) Uani 1 1 d .
H1A H 0.7094 1.1233 0.7856 0.083 Uiso 1 1 calc R
H1B H 0.7240 1.0303 0.7980 0.083 Uiso 1 1 calc R
H1C H 0.7958 1.0957 0.8254 0.083 Uiso 1 1 calc R
O2 O 0.05627(14) 1.19939(12) 0.79607(6) 0.0449(5) Uani 1 1 d .
N2 N 0.41136(15) 1.35814(13) 0.82457(7) 0.0326(6) Uani 1 1 d .
C2 C 0.30372(17) 0.91222(14) 0.99625(8) 0.0321(7) Uani 1 1 d .
H2A H 0.3172 0.8804 1.0241 0.039 Uiso 1 1 calc R
H2B H 0.2631 0.8787 0.9730 0.039 Uiso 1 1 calc R
O3 O 0.58049(14) 1.15563(11) 1.02549(6) 0.0451(5) Uani 1 1 d .
N3 N 0.58728(14) 0.97867(12) 0.87765(7) 0.0297(5) Uani 1 1 d .
C3 C 0.7732(2) 0.98303(18) 0.88963(10) 0.0439(8) Uani 1 1 d .
H3A H 0.7804 0.9484 0.9159 0.066 Uiso 1 1 calc R
H3B H 0.8298 1.0196 0.8926 0.066 Uiso 1 1 calc R
H3C H 0.7705 0.9500 0.8629 0.066 Uiso 1 1 calc R
O4 O 0.30783(12) 1.45079(11) 0.92159(5) 0.0403(5) Uani 1 1 d .
N4 N 0.44193(17) 1.17708(13) 0.78476(7) 0.0387(6) Uani 1 1 d .
C4 C 0.57036(17) 0.90825(14) 0.90468(8) 0.0288(6) Uani 1 1 d .
H4A H 0.5913 0.8557 0.8989 0.035 Uiso 1 1 calc R
O5 O -0.03002(13) 1.11995(10) 0.88674(6) 0.0365(5) Uani 1 1 d .
N5 N 0.54830(16) 1.27989(14) 0.82801(7) 0.0374(6) Uani 1 1 d .
C5 C 0.48804(17) 0.95379(13) 1.01420(7) 0.0263(6) Uani 1 1 d .
H5A H 0.5029 0.9152 1.0396 0.032 Uiso 1 1 calc R
O6 O 0.54535(14) 1.37693(12) 0.88429(6) 0.0426(5) Uani 1 1 d .
N6 N -0.00639(15) 1.16775(12) 0.96009(7) 0.0312(5) Uani 1 1 d .
C6 C 0.16622(18) 1.39337(15) 0.81611(8) 0.0289(6) Uani 1 1 d .
H6A H 0.1512 1.4349 0.7922 0.035 Uiso 1 1 calc R
O7 O 0.12063(13) 0.97095(11) 0.94012(6) 0.0401(5) Uani 1 1 d .
N7 N 0.07507(15) 1.35730(13) 0.95511(7) 0.0329(6) Uani 1 1 d .
C7 C 0.57107(17) 0.95332(13) 0.98515(7) 0.0267(6) Uani 1 1 d .
H7A H 0.6266 0.9163 0.9975 0.032 Uiso 1 1 calc R
O8 O 0.68475(15) 1.22726(11) 0.93715(6) 0.0456(6) Uani 1 1 d .
N8 N -0.02399(15) 1.25764(12) 0.90411(7) 0.0295(5) Uani 1 1 d .
C8 C 0.3381(2) 1.18099(16) 0.77526(8) 0.0395(7) Uani 1 1 d .
O9 O 0.21497(13) 1.36575(12) 1.01214(6) 0.0424(5) Uani 1 1 d .
N9 N 0.30967(16) 1.26051(14) 0.77380(7) 0.0366(6) Uani 1 1 d .
C9 C 0.00474(18) 1.08741(16) 0.98112(9) 0.0357(7) Uani 1 1 d .
H9A H -0.0269 1.0472 0.9592 0.043 Uiso 1 1 calc R
H9B H -0.0311 1.0868 1.0064 0.043 Uiso 1 1 calc R
O10 O 0.36084(12) 0.87683(11) 0.91003(6) 0.0368(5) Uani 1 1 d .
N10 N 0.67930(16) 1.08750(12) 0.92346(7) 0.0337(6) Uani 1 1 d .
C10 C 0.4965(2) 1.10231(17) 0.77955(9) 0.0445(8) Uani 1 1 d .
H10A H 0.5437 1.1126 0.7594 0.053 Uiso 1 1 calc R
H10B H 0.4489 1.0612 0.7654 0.053 Uiso 1 1 calc R
O11 O 0.43445(13) 0.97088(12) 0.82841(6) 0.0458(5) Uani 1 1 d .
N11 N 0.04334(15) 1.31301(13) 0.84078(7) 0.0340(5) Uani 1 1 d .
C11 C -0.04560(18) 1.28566(16) 0.85779(8) 0.0330(7) Uani 1 1 d .
H11A H -0.0935 1.3305 0.8555 0.040 Uiso 1 1 calc R
H11B H -0.0774 1.2416 0.8386 0.040 Uiso 1 1 calc R
N12 N 0.14652(15) 1.40862(12) 0.89127(6) 0.0319(6) Uani 1 1 d .
O12 O 0.35628(13) 1.22398(11) 1.07150(6) 0.0423(5) Uani 1 1 d .
C12 C -0.1110(2) 1.36466(18) 0.94025(10) 0.0435(8) Uani 1 1 d .
H12A H -0.1121 1.4023 0.9155 0.065 Uiso 1 1 calc R
H12B H -0.1087 1.3947 0.9680 0.065 Uiso 1 1 calc R
H12C H -0.1708 1.3314 0.9346 0.065 Uiso 1 1 calc R
O13 O 0.64498(14) 1.07265(15) 0.58400(7) 0.0550(6) Uani 1 1 d .
N13 N 0.66189(15) 1.17308(13) 0.86527(7) 0.0330(6) Uani 1 1 d .
C13 C 0.1377(2) 1.23195(16) 1.05467(8) 0.0347(7) Uani 1 1 d .
H13A H 0.1273 1.2538 1.0821 0.042 Uiso 1 1 calc R
O14 O 0.97694(16) 1.01867(14) 0.75995(7) 0.0604(7) Uani 1 1 d .
N14 N 0.15920(15) 1.31202(14) 0.79721(6) 0.0341(5) Uani 1 1 d .
C14 C 0.41966(17) 0.90862(14) 0.94120(7) 0.0270(6) Uani 1 1 d .
O15 O 0.70703(14) 0.52515(12) 0.58591(6) 0.0464(5) Uani 1 1 d .
N15 N 0.25977(14) 1.41122(13) 0.84688(6) 0.0335(6) Uani 1 1 d .
C15 C 0.65147(19) 1.25299(16) 0.84260(9) 0.0366(7) Uani 1 1 d .
H15A H 0.6871 1.2935 0.8632 0.044 Uiso 1 1 calc R
H15B H 0.6839 1.2505 0.8163 0.044 Uiso 1 1 calc R
O16 O 0.39658(16) 0.82193(12) 0.46340(7) 0.0512(6) Uani 1 1 d .
N16 N 0.60435(14) 1.03878(12) 0.98573(7) 0.0303(5) Uani 1 1 d .
C16 C 0.20730(19) 1.28722(17) 0.75967(8) 0.0357(7) Uani 1 1 d .
H16A H 0.1684 1.2431 0.7432 0.043 Uiso 1 1 calc R
H16B H 0.2062 1.3330 0.7389 0.043 Uiso 1 1 calc R
O17 O 0.92298(14) 0.80818(11) 0.69542(6) 0.0408(5) Uani 1 1 d .
N17 N 0.09295(14) 1.26606(12) 1.01066(7) 0.0288(5) Uani 1 1 d .
C17 C 0.67642(18) 1.03225(16) 0.88560(8) 0.0310(6) Uani 1 1 d .
O18 O 0.87876(15) 1.01487(12) 0.54699(7) 0.0529(6) Uani 1 1 d .
N18 N 0.39863(13) 0.93077(16) 0.98240(6) 0.0306(5) Uani 1 1 d .
C18 C 0.56167(18) 1.08414(16) 1.01420(8) 0.0302(6) Uani 1 1 d .
O19 O 0.78982(14) 0.60286(13) 0.49668(7) 0.0505(6) Uani 1 1 d .
N19 N 0.55151(16) 1.07051(13) 0.82225(7) 0.0361(6) Uani 1 1 d .
C19 C 0.39479(18) 1.31524(16) 0.78127(8) 0.0312(6) Uani 1 1 d .
H19A H 0.3924 1.3534 0.7558 0.037 Uiso 1 1 calc R
O20 O 0.63133(15) 0.74768(12) 0.43884(8) 0.0564(6) Uani 1 1 d .
N20 N 0.33823(15) 1.08597(12) 1.05534(7) 0.0310(5) Uani 1 1 d .
C20 C 0.10049(18) 1.42894(19) 0.93021(7) 0.0351(6) Uani 1 1 d .
H20A H 0.0395 1.4603 0.9198 0.042 Uiso 1 1 calc R
H20B H 0.1467 1.4633 0.9508 0.042 Uiso 1 1 calc R
O21 O 0.69895(14) 0.87508(12) 0.73232(7) 0.0458(5) Uani 1 1 d .
N21 N 0.10906(15) 1.06312(13) 0.99762(7) 0.0313(5) Uani 1 1 d .
C21 C 0.69573(17) 1.06394(16) 0.97068(8) 0.0314(6) Uani 1 1 d .
H21A H 0.7252 1.1097 0.9891 0.038 Uiso 1 1 calc R
H21B H 0.7439 1.0192 0.9755 0.038 Uiso 1 1 calc R
O22 O 0.55153(14) 1.01525(12) 0.67390(7) 0.0502(6) Uani 1 1 d .
N22 N 0.24635(14) 0.98430(12) 1.00371(6) 0.0289(5) Uani 1 1 d .
C22 C 0.65568(19) 1.09336(16) 0.84359(9) 0.0348(7) Uani 1 1 d .
O23 O 0.46395(14) 0.60560(12) 0.61677(6) 0.0444(5) Uani 1 1 d .
N23 N 0.19999(15) 1.16069(13) 1.05163(7) 0.0316(5) Uani 1 1 d .
C23 C 0.44419(17) 1.06364(16) 1.06834(8) 0.0317(6) Uani 1 1 d .
H23A H 0.4505 1.0195 1.0903 0.038 Uiso 1 1 calc R
H23B H 0.4816 1.1102 1.0829 0.038 Uiso 1 1 calc R
O24 O 0.32421(15) 0.75232(11) 0.55823(6) 0.0432(5) Uani 1 1 d .
N24 N 0.51837(13) 0.92685(15) 0.94127(6) 0.0297(5) Uani 1 1 d .
C24 C -0.00584(17) 1.24606(15) 0.98425(8) 0.0281(6) Uani 1 1 d .
O25 O 1.01813(14) 0.87579(11) 0.60375(6) 0.0431(5) Uani 1 1 d .
N25 N 1.10147(18) 1.04197(15) 0.83878(8) 0.0497(7) Uani 1 1 d .
H25A H 1.0549 1.0800 0.8403 0.075 Uiso 1 1 calc R
H25B H 1.1326 1.0532 0.8157 0.075 Uiso 1 1 calc R
H25C H 1.1464 1.0415 0.8646 0.075 Uiso 1 1 calc R
C25 C 0.5066(2) 1.34257(16) 0.84971(8) 0.0333(7) Uani 1 1 d .
N26 N 0.47977(14) 1.04264(13) 0.55204(7) 0.0319(5) Uani 1 1 d .
O26 O 0.90556(14) 0.90970(11) 0.78241(6) 0.0461(6) Uani 1 1 d .
C26 C 0.4870(2) 1.25727(16) 0.78554(8) 0.0340(7) Uani 1 1 d .
H26A H 0.5231 1.2646 0.7603 0.041 Uiso 1 1 calc R
N27 N 0.38457(13) 0.93693(16) 0.50586(6) 0.0321(5) Uani 1 1 d .
C27 C 0.08700(17) 1.39409(15) 0.84706(8) 0.0287(6) Uani 1 1 d .
H27A H 0.0362 1.4369 0.8383 0.034 Uiso 1 1 calc R
N28 N 0.86535(15) 0.57556(14) 0.61567(7) 0.0358(6) Uani 1 1 d .
C28 C 0.67444(19) 1.16899(16) 0.91119(9) 0.0349(7) Uani 1 1 d .
N29 N 0.88892(14) 0.91806(13) 0.49170(6) 0.0336(5) Uani 1 1 d .
C29 C 0.08401(19) 1.26746(16) 0.80992(8) 0.0343(7) Uani 1 1 d .
N30 N 0.65179(14) 0.88781(13) 0.43991(7) 0.0328(5) Uani 1 1 d .
C30 C 0.25815(18) 1.02617(15) 1.04708(8) 0.0286(6) Uani 1 1 d .
H30A H 0.2635 0.9872 1.0723 0.034 Uiso 1 1 calc R
N31 N 0.68258(15) 0.73500(13) 0.72631(7) 0.0318(5) Uani 1 1 d .
C31 C 0.24528(16) 1.42591(17) 0.89031(7) 0.0295(6) Uani 1 1 d .
N32 N 0.94935(15) 0.68988(13) 0.65892(7) 0.0330(6) Uani 1 1 d .
C32 C -0.01803(17) 1.31017(15) 0.94442(8) 0.0287(6) Uani 1 1 d .
N33 N 0.59068(16) 0.62789(13) 0.67907(7) 0.0329(5) Uani 1 1 d .
C33 C 0.13655(18) 1.33278(15) 0.99392(8) 0.0297(6) Uani 1 1 d .
N34 N 0.93352(16) 0.62314(14) 0.55062(7) 0.0368(6) Uani 1 1 d .
C34 C 0.51673(19) 1.00443(16) 0.84145(9) 0.0349(7) Uani 1 1 d .
N35 N 0.43446(14) 0.91296(12) 0.67695(6) 0.0311(6) Uani 1 1 d .
C35 C 0.35486(17) 1.4303(2) 0.83253(8) 0.0349(6) Uani 1 1 d .
H35A H 0.3408 1.4624 0.8048 0.042 Uiso 1 1 calc R
H35B H 0.3960 1.4634 0.8557 0.042 Uiso 1 1 calc R
N36 N 0.59531(14) 1.03767(14) 0.50874(7) 0.0323(5) Uani 1 1 d .
C36 C -0.01924(16) 1.17727(15) 0.91437(8) 0.0284(6) Uani 1 1 d .
N37 N 0.83598(16) 0.68857(14) 0.70372(7) 0.0347(6) Uani 1 1 d .
C37 C 0.16092(17) 1.07925(15) 1.04312(8) 0.0262(6) Uani 1 1 d .
H37A H 0.1202 1.0628 1.0656 0.031 Uiso 1 1 calc R
N38 N 0.78815(16) 0.80934(14) 0.45084(7) 0.0380(6) Uani 1 1 d .
C38 C 0.30405(19) 1.16205(17) 1.05994(8) 0.0315(7) Uani 1 1 d .
N39 N 1.01914(15) 0.73644(13) 0.59441(7) 0.0320(5) Uani 1 1 d .
C39 C 0.15588(18) 1.00306(15) 0.97601(8) 0.0306(6) Uani 1 1 d .
N40 N 0.33930(16) 0.80693(13) 0.63012(7) 0.0339(5) Uani 1 1 d .
C40 C -0.08725(19) 1.24791(19) 1.01340(9) 0.0416(8) Uani 1 1 d .
H40A H -0.0735 1.2064 1.0364 0.062 Uiso 1 1 calc R
H40B H -0.1520 1.2379 0.9946 0.062 Uiso 1 1 calc R
H40C H -0.0876 1.3006 1.0275 0.062 Uiso 1 1 calc R
N41 N 0.74618(15) 0.58006(13) 0.65736(7) 0.0328(5) Uani 1 1 d .
C41 C 0.4239(2) 0.89167(17) 0.47539(9) 0.0376(7) Uani 1 1 d .
N42 N 0.74926(15) 0.99186(13) 0.48602(7) 0.0335(5) Uani 1 1 d .
C42 C 1.05246(19) 0.96095(16) 0.83158(8) 0.0362(7) Uani 1 1 d .
H42A H 1.0197 0.9489 0.8575 0.043 Uiso 1 1 calc R
N43 N 0.54482(15) 0.81046(13) 0.71803(7) 0.0324(5) Uani 1 1 d .
C43 C 1.0904(3) 0.8099(2) 0.83190(15) 0.0718(12) Uani 1 1 d .
H43A H 1.1417 0.7703 0.8293 0.108 Uiso 1 1 calc R
H43B H 1.0336 0.8020 0.8077 0.108 Uiso 1 1 calc R
H43C H 1.0694 0.8032 0.8606 0.108 Uiso 1 1 calc R
N44 N 1.00277(15) 0.81584(13) 0.53339(7) 0.0330(5) Uani 1 1 d .
C44 C 1.0785(2) 0.7252(2) 0.48310(10) 0.0459(8) Uani 1 1 d .
H44A H 1.0610 0.7613 0.4575 0.069 Uiso 1 1 calc R
H44B H 1.0787 0.6697 0.4726 0.069 Uiso 1 1 calc R
H44C H 1.1445 0.7390 0.4996 0.069 Uiso 1 1 calc R
N45 N 0.41141(15) 0.99756(13) 0.61729(7) 0.0325(5) Uani 1 1 d .
C45 C 1.11932(19) 0.62937(19) 0.56557(10) 0.0426(8) Uani 1 1 d .
H45A H 1.1246 0.5973 0.5928 0.064 Uiso 1 1 calc R
H45B H 1.1751 0.6668 0.5687 0.064 Uiso 1 1 calc R
H45C H 1.1205 0.5939 0.5401 0.064 Uiso 1 1 calc R
N46 N 0.45170(15) 0.70445(13) 0.67099(7) 0.0316(5) Uani 1 1 d .
C46 C 0.78833(18) 0.71548(17) 0.74026(8) 0.0337(7) Uani 1 1 d .
H46A H 0.8235 0.7636 0.7541 0.040 Uiso 1 1 calc R
H46B H 0.7951 0.6729 0.7632 0.040 Uiso 1 1 calc R
N47 N 0.31504(16) 0.89061(13) 0.57108(7) 0.0343(6) Uani 1 1 d .
C47 C 0.73362(17) 0.94636(15) 0.44452(8) 0.0313(7) Uani 1 1 d .
H47A H 0.7275 0.9823 0.4179 0.038 Uiso 1 1 calc R
N48 N 0.90134(15) 0.70738(14) 0.49142(7) 0.0361(6) Uani 1 1 d .
C48 C 0.2247(2) 1.00077(18) 0.60396(10) 0.0447(8) Uani 1 1 d .
H48A H 0.2204 1.0345 0.5774 0.067 Uiso 1 1 calc R
H48B H 0.2289 1.0349 0.6303 0.067 Uiso 1 1 calc R
H48C H 0.1657 0.9668 0.6010 0.067 Uiso 1 1 calc R
N49 N 0.49598(13) 0.93614(16) 0.46033(6) 0.0326(5) Uani 1 1 d .
C49 C 0.54632(18) 0.90901(18) 0.42438(9) 0.0414(8) Uani 1 1 d .
H49A H 0.5422 0.9520 0.4018 0.050 Uiso 1 1 calc R
H49B H 0.5110 0.8616 0.4098 0.050 Uiso 1 1 calc R
C50 C 0.43266(19) 1.06496(16) 0.59046(8) 0.0350(7) Uani 1 1 d .
H50A H 0.4769 1.1026 0.6098 0.042 Uiso 1 1 calc R
H50B H 0.3700 1.0936 0.5790 0.042 Uiso 1 1 calc R
C51 C 0.9150(2) 0.55401(17) 0.57840(9) 0.0383(7) Uani 1 1 d .
H51A H 0.8737 0.5143 0.5592 0.046 Uiso 1 1 calc R
H51B H 0.9791 0.5280 0.5906 0.046 Uiso 1 1 calc R
C52 C 0.4828(2) 0.88150(16) 0.72097(8) 0.0338(7) Uani 1 1 d .
H52A H 0.5245 0.9243 0.7373 0.041 Uiso 1 1 calc R
H52B H 0.4311 0.8675 0.7383 0.041 Uiso 1 1 calc R
C53 C 0.76532(18) 0.55676(15) 0.61575(8) 0.0313(6) Uani 1 1 d .
C54 C 0.82881(18) 0.89103(16) 0.44957(8) 0.0335(7) Uani 1 1 d .
H54A H 0.8644 0.8980 0.4241 0.040 Uiso 1 1 calc R
C55 C 0.47379(19) 0.97884(16) 0.65754(8) 0.0320(6) Uani 1 1 d .
C56 C 0.32720(17) 0.81150(16) 0.58386(8) 0.0315(6) Uani 1 1 d .
C57 C 0.99409(18) 0.89254(16) 0.50828(10) 0.0357(7) Uani 1 1 d .
H57A H 1.0279 0.8869 0.4825 0.043 Uiso 1 1 calc R
H57B H 1.0286 0.9351 0.5278 0.043 Uiso 1 1 calc R
C58 C 0.64785(18) 0.81311(16) 0.72560(7) 0.0300(6) Uani 1 1 d .
C59 C 0.50271(17) 1.01907(16) 0.47763(8) 0.0313(6) Uani 1 1 d .
H59A H 0.4882 1.0594 0.4531 0.038 Uiso 1 1 calc R
C60 C 1.01303(18) 0.81588(16) 0.57955(9) 0.0335(7) Uani 1 1 d .
C61 C 0.31865(17) 0.94705(15) 0.60893(8) 0.0318(7) Uani 1 1 d .
C62 C 0.68754(17) 1.06128(16) 0.49364(9) 0.0347(7) Uani 1 1 d .
H62A H 0.6702 1.0923 0.4656 0.042 Uiso 1 1 calc R
H62B H 0.7266 1.0967 0.5163 0.042 Uiso 1 1 calc R
C63 C 0.83682(18) 0.60476(16) 0.68844(8) 0.0322(6) Uani 1 1 d .
H63A H 0.8531 0.5668 0.7141 0.039 Uiso 1 1 calc R
C64 C 0.34887(19) 0.72876(16) 0.65297(9) 0.0347(7) Uani 1 1 d .
H64A H 0.3178 0.6872 0.6318 0.042 Uiso 1 1 calc R
H64B H 0.3116 0.7307 0.6777 0.042 Uiso 1 1 calc R
C65 C 1.03938(19) 0.71756(18) 0.64213(8) 0.0369(7) Uani 1 1 d .
H65A H 1.0663 0.7659 0.6590 0.044 Uiso 1 1 calc R
H65B H 1.0906 0.6752 0.6478 0.044 Uiso 1 1 calc R
C66 C 0.57891(18) 1.05314(17) 0.55150(9) 0.0354(7) Uani 1 1 d .
C67 C 0.91914(17) 0.60379(15) 0.65845(8) 0.0300(6) Uani 1 1 d .
H67A H 0.9758 0.5678 0.6709 0.036 Uiso 1 1 calc R
C68 C 0.29563(17) 0.91337(16) 0.52340(8) 0.0338(7) Uani 1 1 d .
H68A H 0.2638 0.8675 0.5057 0.041 Uiso 1 1 calc R
H68B H 0.2481 0.9586 0.5191 0.041 Uiso 1 1 calc R
C69 C 0.49799(19) 0.64222(16) 0.65127(8) 0.0308(6) Uani 1 1 d .
C70 C 0.90422(19) 0.73640(16) 0.68638(8) 0.0331(7) Uani 1 1 d .
C71 C 0.86679(18) 0.64157(17) 0.51139(9) 0.0345(7) Uani 1 1 d .
C72 C 0.8426(2) 0.97820(16) 0.51250(9) 0.0352(7) Uani 1 1 d .
C73 C 0.42192(18) 1.02098(15) 0.50863(8) 0.0288(6) Uani 1 1 d .
H73A H 0.3681 1.0606 0.4980 0.035 Uiso 1 1 calc R
C74 C 0.33576(18) 0.88699(16) 0.65155(8) 0.0320(6) Uani 1 1 d .
C75 C 0.6032(2) 0.67446(16) 0.72079(8) 0.0328(7) Uani 1 1 d .
H75A H 0.6091 0.6387 0.7474 0.039 Uiso 1 1 calc R
C76 C 0.50628(17) 0.72758(15) 0.71480(8) 0.0279(6) Uani 1 1 d .
H76A H 0.4672 0.7162 0.7386 0.033 Uiso 1 1 calc R
C77 C 1.00133(18) 0.73409(16) 0.51417(8) 0.0318(7) Uani 1 1 d .
C78 C 0.68456(19) 0.80770(17) 0.44290(8) 0.0360(7) Uani 1 1 d .
C79 C 1.02037(18) 0.67740(16) 0.55793(8) 0.0312(6) Uani 1 1 d .
C80 C 1.1799(2) 0.9032(2) 0.78711(11) 0.0647(11) Uani 1 1 d .
H80A H 1.2293 0.8609 0.7871 0.097 Uiso 1 1 calc R
H80B H 1.2121 0.9558 0.7875 0.097 Uiso 1 1 calc R
H80C H 1.1287 0.8986 0.7603 0.097 Uiso 1 1 calc R
C81 C 0.8476(2) 0.73716(17) 0.44788(9) 0.0408(8) Uani 1 1 d .
H81A H 0.8964 0.7489 0.4286 0.049 Uiso 1 1 calc R
H81B H 0.8035 0.6941 0.4334 0.049 Uiso 1 1 calc R
C82 C 0.97121(19) 0.96421(17) 0.78837(9) 0.0360(7) Uani 1 1 d .
C83 C 0.2552(2) 0.8904(2) 0.68076(9) 0.0452(8) Uani 1 1 d .
H83A H 0.2719 0.8527 0.7056 0.068 Uiso 1 1 calc R
H83B H 0.1910 0.8760 0.6628 0.068 Uiso 1 1 calc R
H83C H 0.2517 0.9449 0.6925 0.068 Uiso 1 1 calc R
C84 C 0.65349(19) 0.55822(16) 0.67252(9) 0.0346(7) Uani 1 1 d .
H84A H 0.6704 0.5285 0.7010 0.042 Uiso 1 1 calc R
H84B H 0.6148 0.5217 0.6503 0.042 Uiso 1 1 calc R
C85 C 1.1321(2) 0.89455(18) 0.82891(9) 0.0426(8) Uani 1 1 d .
H85A H 1.1861 0.9018 0.8554 0.051 Uiso 1 1 calc R
O4W O 0.8465(3) 1.1270(3) 0.61838(13) 0.1577(18) Uani 1 1 d .
O5W O 0.9312(2) 0.65033(18) 0.84303(10) 0.0901(10) Uani 1 1 d .
O6W O -0.1057(2) 1.10962(16) 1.09423(10) 0.0904(10) Uani 1 1 d .
O7W O 0.62765(19) 0.75264(17) 0.83131(8) 0.0748(8) Uani 1 1 d .
O8W O 1.29852(17) 1.05634(16) 0.88266(10) 0.0825(9) Uani 1 1 d .
O9W O 0.4652(2) 1.21452(18) 0.47613(11) 0.1019(11) Uani 1 1 d .
O10W O 0.16657(19) 1.29848(15) 1.15910(7) 0.0670(7) Uani 1 1 d .
O11W O 0.42849(18) 0.80256(14) 0.80903(7) 0.0609(7) Uani 1 1 d .
O12W O 0.3345(3) 0.6591(2) 0.82900(12) 0.1104(12) Uani 1 1 d .
O13W O 0.7222(2) 1.21809(17) 1.09089(10) 0.0960(10) Uani 1 1 d .
O14W O 0.1205(2) 1.0833(2) 0.69991(10) 0.1031(11) Uani 1 1 d .
O15W O 1.0232(3) 0.5889(3) 0.76953(12) 0.1376(15) Uani 1 1 d .
O16W O 0.5576(4) 0.7692(2) 1.01931(14) 0.1692(19) Uani 1 1 d .
O17W O 0.5156(3) 0.5861(2) 0.81761(13) 0.1277(13) Uani 1 1 d .
O18W O -0.0257(3) 1.4336(3) 0.73793(16) 0.196(2) Uani 1 1 d .
O19W O 1.3346(4) 1.2220(3) 0.89674(15) 0.172(2) Uani 1 1 d .

loop_
_atom_site_aniso_label
_atom_site_aniso_U_11
_atom_site_aniso_U_22
_atom_site_aniso_U_33
_atom_site_aniso_U_23
_atom_site_aniso_U_13
_atom_site_aniso_U_12
Cd1 0.04339(9) 0.03239(9) 0.03237(8) -0.00188(9) -0.00131(7) -0.00144(10)
O1W 0.0506(11) 0.0374(12) 0.0932(16) -0.0076(11) -0.0058(11) 0.0043(10)
O2W 0.1041(16) 0.0621(15) 0.0819(14) -0.0256(12) 0.0581(12) -0.0186(13)
O3W 0.1172(19) 0.078(2) 0.0606(13) -0.0039(12) -0.0356(13) 0.0052(15)
O1 0.0595(12) 0.0381(12) 0.0697(13) 0.0049(10) -0.0114(11) -0.0116(10)
N1 0.0214(9) 0.0308(11) 0.0389(11) -0.0002(9) 0.0036(8) -0.0010(9)
C1 0.0649(18) 0.0511(19) 0.0602(17) 0.0085(15) 0.0366(14) 0.0111(16)
O2 0.0543(11) 0.0356(11) 0.0458(10) -0.0103(9) 0.0120(9) -0.0128(9)
N2 0.0313(11) 0.0327(12) 0.0344(10) -0.0026(9) 0.0076(9) 0.0025(9)
C2 0.0294(11) 0.0254(15) 0.0418(12) -0.0077(10) 0.0072(10) -0.0096(10)
O3 0.0529(11) 0.0252(10) 0.0547(11) -0.0070(9) 0.0033(9) -0.0084(9)
N3 0.0273(10) 0.0264(11) 0.0353(10) -0.0004(9) 0.0057(8) -0.0010(9)
C3 0.0361(14) 0.0409(16) 0.0551(16) 0.0089(14) 0.0092(12) 0.0024(13)
O4 0.0336(8) 0.0517(13) 0.0328(8) -0.0048(8) -0.0010(7) -0.0087(8)
N4 0.0498(13) 0.0258(12) 0.0372(11) -0.0017(9) -0.0007(10) -0.0020(10)
C4 0.0330(12) 0.0175(13) 0.0378(12) -0.0034(10) 0.0115(10) 0.0027(9)
O5 0.0371(9) 0.0286(9) 0.0415(9) -0.0085(8) 0.0013(8) -0.0011(8)
N5 0.0371(11) 0.0366(13) 0.0380(11) 0.0008(10) 0.0058(9) 0.0039(10)
C5 0.0292(11) 0.0213(14) 0.0267(11) -0.0011(9) 0.0010(9) -0.0036(9)
O6 0.0433(10) 0.0419(11) 0.0399(10) -0.0079(9) 0.0007(8) -0.0016(9)
N6 0.0367(11) 0.0216(11) 0.0325(10) 0.0016(9) -0.0011(9) -0.0010(9)
C6 0.0335(12) 0.0259(12) 0.0268(11) 0.0054(10) 0.0038(10) 0.0018(11)
O7 0.0415(10) 0.0416(10) 0.0338(9) -0.0072(8) -0.0016(8) -0.0048(9)
N7 0.0288(10) 0.0356(12) 0.0329(10) -0.0001(9) 0.0022(9) -0.0088(9)
C7 0.0281(11) 0.0184(13) 0.0308(11) 0.0012(9) -0.0019(9) -0.0019(9)
O8 0.0568(11) 0.0317(11) 0.0451(10) -0.0035(9) 0.0012(9) -0.0117(9)
N8 0.0310(10) 0.0249(11) 0.0326(10) -0.0006(9) 0.0061(8) -0.0004(9)
C8 0.0546(16) 0.0310(15) 0.0282(12) 0.0021(11) -0.0044(12) -0.0036(13)
O9 0.0334(9) 0.0479(11) 0.0436(10) -0.0057(9) 0.0013(8) -0.0145(8)
N9 0.0384(11) 0.0337(12) 0.0378(11) -0.0036(10) 0.0074(9) 0.0043(10)
C9 0.0271(12) 0.0307(14) 0.0457(14) 0.0095(12) -0.0022(11) -0.0058(11)
O10 0.0307(9) 0.0439(11) 0.0337(9) -0.0069(8) 0.0008(7) -0.0071(8)
N10 0.0418(11) 0.0231(11) 0.0359(11) 0.0029(9) 0.0065(9) 0.0006(9)
C10 0.0639(18) 0.0355(16) 0.0307(13) -0.0037(12) 0.0002(13) 0.0123(14)
O11 0.0356(9) 0.0414(11) 0.0540(11) -0.0028(9) -0.0085(8) -0.0031(9)
N11 0.0348(11) 0.0336(12) 0.0340(10) -0.0049(10) 0.0073(9) -0.0081(10)
C11 0.0297(12) 0.0345(15) 0.0333(12) -0.0007(11) 0.0017(10) -0.0046(11)
N12 0.0331(10) 0.0342(13) 0.0279(9) -0.0023(8) 0.0044(8) -0.0041(9)
O12 0.0359(9) 0.0308(10) 0.0549(11) -0.0090(9) -0.0052(9) -0.0043(8)
C12 0.0329(14) 0.0402(16) 0.0582(17) 0.0034(14) 0.0104(13) 0.0116(12)
O13 0.0351(10) 0.0772(15) 0.0521(11) -0.0093(11) 0.0067(9) -0.0182(10)
N13 0.0374(11) 0.0258(11) 0.0372(11) 0.0021(9) 0.0105(9) -0.0008(9)
C13 0.0465(14) 0.0321(14) 0.0233(11) -0.0077(10) 0.0011(11) 0.0119(12)
O14 0.0564(12) 0.0693(15) 0.0484(11) 0.0184(11) -0.0093(10) -0.0021(11)
N14 0.0398(11) 0.0330(12) 0.0305(10) 0.0001(9) 0.0088(9) -0.0063(10)
C14 0.0253(11) 0.0237(14) 0.0313(11) 0.0040(9) 0.0032(9) -0.0029(9)
O15 0.0459(10) 0.0502(12) 0.0443(10) -0.0169(9) 0.0110(8) -0.0146(9)
N15 0.0261(9) 0.0420(15) 0.0324(10) -0.0029(9) 0.0053(8) -0.0064(9)
C15 0.0336(13) 0.0295(14) 0.0481(14) 0.0067(12) 0.0110(11) -0.0002(11)
O16 0.0598(12) 0.0365(11) 0.0573(11) -0.0060(10) 0.0108(10) -0.0107(10)
N16 0.0305(10) 0.0236(11) 0.0344(10) -0.0002(9) -0.0001(9) -0.0069(9)
C16 0.0380(13) 0.0401(16) 0.0286(12) -0.0037(11) 0.0052(11) 0.0002(12)
O17 0.0492(10) 0.0308(10) 0.0416(9) -0.0107(8) 0.0067(8) -0.0009(9)
N17 0.0256(10) 0.0262(11) 0.0340(10) -0.0063(9) 0.0036(8) 0.0002(9)
C17 0.0273(12) 0.0291(13) 0.0367(13) 0.0011(11) 0.0066(10) 0.0050(11)
O18 0.0528(11) 0.0379(11) 0.0615(12) -0.0119(10) -0.0069(10) -0.0006(9)
N18 0.0252(8) 0.0345(10) 0.0326(9) -0.0055(12) 0.0069(7) -0.0055(11)
C18 0.0350(13) 0.0285(14) 0.0239(11) -0.0004(11) -0.0029(10) -0.0017(11)
O19 0.0415(10) 0.0571(13) 0.0524(11) -0.0177(10) 0.0073(9) -0.0188(9)
N19 0.0412(11) 0.0304(12) 0.0347(11) 0.0063(10) 0.0021(9) 0.0018(10)
C19 0.0314(12) 0.0315(14) 0.0327(12) 0.0061(11) 0.0114(10) 0.0010(11)
O20 0.0425(11) 0.0317(11) 0.0887(15) -0.0176(10) -0.0047(11) -0.0056(9)
N20 0.0263(10) 0.0243(11) 0.0404(11) -0.0034(9) 0.0011(9) 0.0006(9)
C20 0.0456(12) 0.0232(11) 0.0380(11) -0.0023(14) 0.0115(10) -0.0096(14)
O21 0.0393(10) 0.0368(11) 0.0576(11) -0.0084(9) -0.0008(9) -0.0036(9)
N21 0.0284(10) 0.0279(11) 0.0349(10) -0.0005(9) -0.0016(8) 0.0002(9)
C21 0.0253(12) 0.0367(14) 0.0304(12) 0.0028(11) 0.0001(10) -0.0067(11)
O22 0.0384(10) 0.0497(12) 0.0575(12) 0.0048(10) -0.0042(9) -0.0151(9)
N22 0.0267(10) 0.0276(11) 0.0317(10) -0.0060(9) 0.0038(8) 0.0000(9)
C22 0.0374(13) 0.0314(14) 0.0390(13) 0.0049(11) 0.0164(11) 0.0054(11)
O23 0.0459(10) 0.0478(12) 0.0380(10) -0.0100(9) 0.0041(8) -0.0023(9)
N23 0.0311(10) 0.0260(11) 0.0358(11) -0.0050(9) 0.0013(9) 0.0031(9)
C23 0.0286(12) 0.0362(14) 0.0270(11) -0.0058(11) -0.0033(10) 0.0013(11)
O24 0.0569(11) 0.0311(10) 0.0398(10) -0.0053(8) 0.0047(9) -0.0057(9)
N24 0.0259(9) 0.0339(10) 0.0287(8) -0.0021(11) 0.0034(7) -0.0027(11)
C24 0.0267(11) 0.0273(13) 0.0296(12) -0.0003(10) 0.0034(10) 0.0013(10)
O25 0.0541(11) 0.0275(10) 0.0479(10) -0.0133(8) 0.0101(9) -0.0019(9)
N25 0.0423(13) 0.0474(15) 0.0540(14) -0.0174(12) -0.0052(11) 0.0055(12)
C25 0.0408(14) 0.0251(13) 0.0357(13) 0.0054(11) 0.0116(11) -0.0032(11)
N26 0.0247(10) 0.0366(12) 0.0350(10) -0.0004(9) 0.0073(8) -0.0046(9)
O26 0.0430(10) 0.0449(13) 0.0444(10) -0.0050(9) -0.0076(8) -0.0070(9)
C26 0.0415(14) 0.0342(15) 0.0276(12) 0.0039(11) 0.0098(11) 0.0024(12)
N27 0.0293(9) 0.0346(11) 0.0338(9) 0.0024(11) 0.0094(8) -0.0001(11)
C27 0.0243(11) 0.0289(13) 0.0313(12) 0.0032(10) 0.0008(10) -0.0018(10)
N28 0.0344(11) 0.0349(12) 0.0391(11) -0.0067(10) 0.0096(9) -0.0048(10)
C28 0.0309(13) 0.0297(14) 0.0429(14) 0.0020(12) 0.0038(11) -0.0031(11)
N29 0.0271(9) 0.0300(13) 0.0422(10) -0.0006(10) 0.0022(8) -0.0017(9)
C29 0.0391(14) 0.0293(14) 0.0318(13) 0.0015(11) -0.0002(11) -0.0006(12)
N30 0.0212(9) 0.0343(12) 0.0430(11) -0.0030(10) 0.0057(9) 0.0009(9)
C30 0.0329(12) 0.0268(13) 0.0244(11) 0.0003(10) 0.0010(10) -0.0023(11)
N31 0.0286(10) 0.0318(12) 0.0320(10) -0.0033(9) -0.0027(9) 0.0017(9)
C31 0.0356(11) 0.0196(11) 0.0326(11) 0.0003(12) 0.0042(9) 0.0031(12)
N32 0.0308(10) 0.0292(12) 0.0387(11) -0.0087(9) 0.0054(9) -0.0027(9)
C32 0.0288(12) 0.0266(13) 0.0308(11) -0.0057(11) 0.0057(10) 0.0037(11)
N33 0.0372(11) 0.0285(11) 0.0312(10) -0.0048(9) 0.0019(9) -0.0030(9)
C33 0.0326(13) 0.0259(13) 0.0321(12) -0.0048(10) 0.0098(10) -0.0014(11)
N34 0.0330(11) 0.0363(12) 0.0409(12) -0.0040(10) 0.0067(9) -0.0065(10)
C34 0.0352(13) 0.0272(14) 0.0408(13) -0.0100(11) 0.0035(11) 0.0067(11)
N35 0.0263(9) 0.0330(14) 0.0333(10) 0.0039(9) 0.0035(8) -0.0021(9)
C35 0.0388(12) 0.0295(12) 0.0361(11) 0.0025(14) 0.0059(10) -0.0019(14)
N36 0.0235(9) 0.0404(12) 0.0346(10) 0.0034(10) 0.0097(8) -0.0068(9)
C36 0.0152(11) 0.0351(14) 0.0340(12) -0.0033(11) 0.0022(9) -0.0005(10)
N37 0.0409(12) 0.0324(12) 0.0316(11) -0.0023(9) 0.0088(9) -0.0035(10)
C37 0.0242(11) 0.0284(13) 0.0272(11) -0.0001(10) 0.0075(9) -0.0043(10)
N38 0.0354(11) 0.0292(12) 0.0474(12) -0.0054(10) 0.0030(10) -0.0005(10)
C38 0.0316(13) 0.0328(14) 0.0287(12) -0.0025(11) 0.0022(10) -0.0048(11)
N39 0.0317(10) 0.0297(12) 0.0351(11) -0.0053(9) 0.0072(9) -0.0023(9)
C39 0.0318(12) 0.0291(14) 0.0311(12) 0.0061(11) 0.0061(10) -0.0082(11)
N40 0.0424(12) 0.0279(11) 0.0310(10) 0.0009(9) 0.0056(9) -0.0009(10)
C40 0.0338(13) 0.0562(19) 0.0389(14) 0.0022(13) 0.0178(11) 0.0006(13)
N41 0.0281(10) 0.0357(12) 0.0354(11) -0.0010(10) 0.0080(9) -0.0023(9)
C41 0.0363(14) 0.0309(14) 0.0414(14) 0.0061(12) -0.0037(11) -0.0035(12)
N42 0.0288(10) 0.0292(11) 0.0431(11) 0.0015(10) 0.0084(9) -0.0019(9)
C42 0.0337(13) 0.0429(16) 0.0301(12) -0.0067(11) 0.0008(10) 0.0018(11)
N43 0.0344(11) 0.0319(11) 0.0304(10) -0.0031(9) 0.0052(9) 0.0005(10)
C43 0.059(2) 0.045(2) 0.104(3) 0.012(2) -0.005(2) 0.0068(17)
N44 0.0350(11) 0.0279(11) 0.0367(10) 0.0017(9) 0.0084(9) -0.0028(10)
C44 0.0323(14) 0.0543(19) 0.0523(16) 0.0001(15) 0.0108(13) 0.0067(14)
N45 0.0335(11) 0.0322(12) 0.0314(10) 0.0055(9) 0.0049(9) -0.0056(9)
C45 0.0302(13) 0.0497(18) 0.0505(16) -0.0002(14) 0.0147(12) 0.0072(13)
N46 0.0332(11) 0.0275(11) 0.0343(10) -0.0010(9) 0.0068(9) 0.0003(9)
C46 0.0333(13) 0.0404(15) 0.0249(11) -0.0039(11) -0.0008(10) 0.0031(12)
N47 0.0390(11) 0.0302(11) 0.0334(11) 0.0047(9) 0.0059(9) -0.0050(10)
C47 0.0302(11) 0.0315(16) 0.0341(11) 0.0061(11) 0.0107(9) 0.0008(11)
N48 0.0262(10) 0.0398(13) 0.0411(11) -0.0067(10) 0.0027(9) -0.0010(10)
C48 0.0400(15) 0.0407(16) 0.0547(16) 0.0160(14) 0.0122(13) 0.0133(13)
N49 0.0266(9) 0.0327(11) 0.0395(9) 0.0005(12) 0.0087(8) 0.0032(11)
C49 0.0313(13) 0.051(2) 0.0387(13) -0.0054(12) -0.0011(11) 0.0045(12)
C50 0.0375(13) 0.0292(14) 0.0409(13) 0.0020(12) 0.0142(11) -0.0046(12)
C51 0.0469(14) 0.0318(15) 0.0407(13) -0.0073(12) 0.0200(11) -0.0033(12)
C52 0.0431(14) 0.0297(14) 0.0281(12) -0.0060(11) 0.0058(11) -0.0008(12)
C53 0.0329(13) 0.0257(13) 0.0359(13) -0.0042(11) 0.0080(11) -0.0004(11)
C54 0.0315(12) 0.0370(14) 0.0343(13) 0.0068(11) 0.0123(10) 0.0010(12)
C55 0.0331(13) 0.0303(14) 0.0351(12) -0.0001(11) 0.0128(11) 0.0054(11)
C56 0.0247(12) 0.0328(14) 0.0364(13) 0.0012(12) 0.0043(10) -0.0053(11)
C57 0.0246(12) 0.0310(14) 0.0518(15) 0.0054(12) 0.0083(11) -0.0028(11)
C58 0.0344(13) 0.0313(14) 0.0234(11) -0.0017(11) 0.0028(10) -0.0002(12)
C59 0.0251(12) 0.0324(14) 0.0353(13) 0.0032(11) 0.0030(10) 0.0051(11)
C60 0.0250(12) 0.0310(14) 0.0458(14) 0.0022(12) 0.0100(11) 0.0013(11)
C61 0.0313(12) 0.0318(16) 0.0325(11) 0.0003(11) 0.0062(9) 0.0008(11)
C62 0.0248(12) 0.0294(14) 0.0506(15) 0.0003(12) 0.0094(11) -0.0027(11)
C63 0.0354(13) 0.0309(14) 0.0277(11) 0.0061(11) -0.0008(10) 0.0021(11)
C64 0.0354(13) 0.0313(15) 0.0369(13) 0.0065(12) 0.0048(11) -0.0061(12)
C65 0.0356(13) 0.0388(15) 0.0345(13) 0.0008(12) 0.0016(11) -0.0091(12)
C66 0.0276(12) 0.0369(15) 0.0413(14) 0.0023(12) 0.0053(11) -0.0067(11)
C67 0.0213(11) 0.0290(14) 0.0399(13) 0.0020(11) 0.0061(10) 0.0037(10)
C68 0.0233(11) 0.0418(18) 0.0339(12) 0.0065(11) -0.0011(9) -0.0090(11)
C69 0.0378(13) 0.0298(14) 0.0270(12) 0.0012(11) 0.0118(10) -0.0043(11)
C70 0.0357(13) 0.0346(15) 0.0249(12) -0.0014(11) -0.0053(10) 0.0025(12)
C71 0.0230(12) 0.0420(16) 0.0405(13) -0.0098(12) 0.0111(11) -0.0009(12)
C72 0.0386(14) 0.0201(13) 0.0459(14) 0.0044(12) 0.0056(12) -0.0021(11)
C73 0.0255(12) 0.0248(13) 0.0354(12) 0.0089(11) 0.0043(10) 0.0018(10)
C74 0.0311(12) 0.0306(14) 0.0347(13) 0.0036(11) 0.0069(10) -0.0056(11)
C75 0.0484(15) 0.0251(13) 0.0259(11) 0.0045(10) 0.0092(11) -0.0002(12)
C76 0.0264(11) 0.0308(14) 0.0269(11) 0.0021(10) 0.0062(10) -0.0034(11)
C77 0.0241(11) 0.0344(15) 0.0385(13) -0.0027(12) 0.0099(10) 0.0060(11)
C78 0.0357(13) 0.0342(15) 0.0366(13) -0.0067(12) 0.0031(11) 0.0033(12)
C79 0.0252(12) 0.0310(14) 0.0387(13) -0.0043(11) 0.0091(10) -0.0041(11)
C80 0.0465(16) 0.085(3) 0.0638(18) -0.0230(17) 0.0132(14) 0.0212(16)
C81 0.0459(16) 0.0364(16) 0.0385(14) -0.0080(12) 0.0034(12) 0.0057(13)
C82 0.0315(13) 0.0395(15) 0.0358(13) -0.0090(12) 0.0032(11) 0.0093(12)
C83 0.0392(14) 0.0509(17) 0.0501(15) 0.0090(14) 0.0206(12) 0.0029(14)
C84 0.0380(13) 0.0260(14) 0.0420(13) 0.0003(12) 0.0131(11) -0.0047(11)
C85 0.0372(14) 0.0426(16) 0.0432(15) -0.0023(13) -0.0047(12) 0.0039(13)
O4W 0.170(3) 0.180(4) 0.106(3) 0.019(3) -0.021(2) -0.063(3)
O5W 0.0919(19) 0.0745(18) 0.0921(18) 0.0062(15) -0.0137(16) -0.0024(16)
O6W 0.123(2) 0.0453(15) 0.0981(19) -0.0080(14) 0.0076(17) 0.0086(15)
O7W 0.0775(16) 0.0851(18) 0.0621(14) 0.0010(13) 0.0139(13) 0.0152(14)
O8W 0.0492(13) 0.0665(17) 0.124(2) 0.0105(16) -0.0049(14) -0.0092(12)
O9W 0.115(2) 0.0563(16) 0.122(2) -0.0124(16) -0.0109(19) -0.0085(17)
O10W 0.0876(16) 0.0685(16) 0.0461(11) 0.0038(11) 0.0157(11) 0.0015(13)
O11W 0.0774(14) 0.0545(14) 0.0480(11) -0.0042(11) 0.0041(11) 0.0058(12)
O12W 0.117(2) 0.084(2) 0.136(3) 0.004(2) 0.038(2) -0.0074(19)
O13W 0.0803(16) 0.0668(16) 0.117(2) -0.0294(15) -0.0433(15) 0.0193(14)
O14W 0.0897(19) 0.104(2) 0.102(2) -0.0228(18) -0.0182(17) -0.0198(18)
O15W 0.118(2) 0.161(3) 0.113(2) -0.042(2) -0.032(2) 0.041(2)
O16W 0.254(4) 0.0409(18) 0.165(3) -0.001(2) -0.084(3) -0.020(2)
O17W 0.157(3) 0.110(3) 0.135(3) 0.007(2) 0.077(2) -0.008(2)
O18W 0.208(4) 0.121(3) 0.207(4) 0.031(3) -0.095(3) 0.038(4)
O19W 0.282(6) 0.085(3) 0.133(3) 0.002(2) -0.006(3) -0.024(3)

loop_
_atom_type_symbol
_atom_type_description
_atom_type_scat_dispersion_real
_atom_type_scat_dispersion_imag
_atom_type_scat_source
C C 0.0033 0.0016 'International Tables Vol C Tables 4.2.6.8 and 6.1.1.4'
H H 0.0000 0.0000 'International Tables Vol C Tables 4.2.6.8 and 6.1.1.4'
N N 0.0061 0.0033 'International Tables Vol C Tables 4.2.6.8 and 6.1.1.4'
O O 0.0106 0.0060 'International Tables Vol C Tables 4.2.6.8 and 6.1.1.4'
Cd Cd -0.8075 1.2024 'International Tables Vol C Tables 4.2.6.8 and 6.1.1.4'

loop_
_geom_angle_atom_site_label_1
_geom_angle_atom_site_label_2
_geom_angle_atom_site_label_3
_geom_angle
O1W Cd1 O26 110.74(8)
O1W Cd1 O2W 89.07(9)
O26 Cd1 O2W 117.08(8)
O1W Cd1 O3W 80.32(9)
O26 Cd1 O3W 156.79(9)
O2W Cd1 O3W 82.42(10)
O1W Cd1 O17 164.34(8)
O26 Cd1 O17 84.70(6)
O2W Cd1 O17 81.18(8)
O3W Cd1 O17 86.24(8)
O1W Cd1 O21 87.61(8)
O26 Cd1 O21 78.73(7)
O2W Cd1 O21 163.93(8)
O3W Cd1 O21 81.52(9)
O17 Cd1 O21 98.38(7)
O1W Cd1 O14 83.69(7)
O26 Cd1 O14 52.29(7)
O2W Cd1 O14 73.15(8)
O3W Cd1 O14 150.92(8)
O17 Cd1 O14 104.91(7)
O21 Cd1 O14 122.01(7)
C18 N1 C5 111.7(2)
C18 N1 C23 122.0(2)
C5 N1 C23 123.3(2)
C22 C1 H1A 109.5
C22 C1 H1B 109.5
H1A C1 H1B 109.5
C22 C1 H1C 109.5
H1A C1 H1C 109.5
H1B C1 H1C 109.5
C25 N2 C35 121.5(2)
C25 N2 C19 111.7(2)
C35 N2 C19 122.75(18)
N18 C2 N22 113.5(2)
N18 C2 H2A 108.9
N22 C2 H2A 108.9
N18 C2 H2B 108.9
N22 C2 H2B 108.9
H2A C2 H2B 107.7
C34 N3 C4 121.9(2)
C34 N3 C17 111.8(2)
C4 N3 C17 126.24(18)
C17 C3 H3A 109.5
C17 C3 H3B 109.5
H3A C3 H3B 109.5
C17 C3 H3C 109.5
H3A C3 H3C 109.5
H3B C3 H3C 109.5
C8 N4 C26 111.7(2)
C8 N4 C10 122.2(2)
C26 N4 C10 123.2(2)
N24 C4 N3 114.0(2)
N24 C4 H4A 123.0
N3 C4 H4A 123.0
C25 N5 C26 113.0(2)
C25 N5 C15 122.2(2)
C26 N5 C15 123.7(2)
N18 C5 N1 114.46(19)
N18 C5 C7 103.37(17)
N1 C5 C7 103.01(18)
N18 C5 H5A 111.8
N1 C5 H5A 111.8
C7 C5 H5A 111.8
C36 N6 C9 121.7(2)
C36 N6 C24 112.64(19)
C9 N6 C24 125.69(19)
N14 C6 N15 115.0(2)
N14 C6 C27 104.0(2)
N15 C6 C27 103.56(18)
N14 C6 H6A 111.3
N15 C6 H6A 111.3
C27 C6 H6A 111.3
C33 N7 C32 113.4(2)
C33 N7 C20 120.7(2)
C32 N7 C20 125.80(19)
N24 C7 N16 113.29(19)
N24 C7 C5 103.31(17)
N16 C7 C5 103.95(18)
N24 C7 H7A 111.9
N16 C7 H7A 111.9
C5 C7 H7A 111.9
C36 N8 C11 121.5(2)
C36 N8 C32 112.88(19)
C11 N8 C32 125.2(2)
O1 C8 N9 126.4(3)
O1 C8 N4 124.8(3)
N9 C8 N4 108.8(2)
C8 N9 C16 123.6(2)
C8 N9 C19 112.3(2)
C16 N9 C19 123.5(2)
N6 C9 N21 114.2(2)
N6 C9 H9A 108.7
N21 C9 H9A 108.7
N6 C9 H9B 108.7
N21 C9 H9B 108.7
H9A C9 H9B 107.6
C28 N10 C21 120.7(2)
C28 N10 C17 113.7(2)
C21 N10 C17 125.4(2)
N4 C10 N19 113.2(2)
N4 C10 H10A 108.9
N19 C10 H10A 108.9
N4 C10 H10B 108.9
N19 C10 H10B 108.9
H10A C10 H10B 107.8
C29 N11 C27 112.3(2)
C29 N11 C11 121.6(2)
C27 N11 C11 125.2(2)
N8 C11 N11 113.72(19)
N8 C11 H11A 108.8
N11 C11 H11A 108.8
N8 C11 H11B 108.8
N11 C11 H11B 108.8
H11A C11 H11B 107.7
C31 N12 C27 113.27(19)
C31 N12 C20 122.02(18)
C27 N12 C20 121.89(19)
C32 C12 H12A 109.5
C32 C12 H12B 109.5
H12A C12 H12B 109.5
C32 C12 H12C 109.5
H12A C12 H12C 109.5
H12B C12 H12C 109.5
C28 N13 C22 113.3(2)
C28 N13 C15 119.8(2)
C22 N13 C15 126.9(2)
N23 C13 N17 113.5(2)
N23 C13 H13A 123.2
N17 C13 H13A 123.2
C82 O14 Cd1 84.28(16)
C29 N14 C6 112.5(2)
C29 N14 C16 121.9(2)
C6 N14 C16 123.7(2)
O10 C14 N24 126.0(2)
O10 C14 N18 126.1(2)
N24 C14 N18 107.85(18)
C31 N15 C6 112.29(19)
C31 N15 C35 121.94(19)
C6 N15 C35 124.37(19)
N5 C15 N13 114.5(2)
N5 C15 H15A 108.6
N13 C15 H15A 108.6
N5 C15 H15B 108.6
N13 C15 H15B 108.6
H15A C15 H15B 107.6
C18 N16 C21 122.1(2)
C18 N16 C7 111.7(2)
C21 N16 C7 122.9(2)
N9 C16 N14 113.48(19)
N9 C16 H16A 108.9
N14 C16 H16A 108.9
N9 C16 H16B 108.9
N14 C16 H16B 108.9
H16A C16 H16B 107.7
C70 O17 Cd1 140.37(18)
C33 N17 C24 112.91(19)
C33 N17 C13 120.02(19)
C24 N17 C13 126.2(2)
N10 C17 N3 113.7(2)
N10 C17 C3 111.8(2)
N3 C17 C3 111.1(2)
N10 C17 C22 101.7(2)
N3 C17 C22 103.16(18)
C3 C17 C22 114.8(2)
C14 N18 C5 112.27(18)
C14 N18 C2 123.07(19)
C5 N18 C2 122.69(18)
O3 C18 N16 127.7(2)
O3 C18 N1 123.2(2)
N16 C18 N1 109.1(2)
C34 N19 C10 120.1(2)
C34 N19 C22 113.3(2)
C10 N19 C22 125.4(2)
N9 C19 N2 115.1(2)
N9 C19 C26 103.7(2)
N2 C19 C26 103.47(18)
N9 C19 H19A 111.3
N2 C19 H19A 111.3
C26 C19 H19A 111.3
C38 N20 C30 112.7(2)
C38 N20 C23 122.9(2)
C30 N20 C23 122.8(2)
N12 C20 N7 113.6(2)
N12 C20 H20A 108.8
N7 C20 H20A 108.8
N12 C20 H20B 108.8
N7 C20 H20B 108.8
H20A C20 H20B 107.7
C58 O21 Cd1 137.02(18)
C39 N21 C37 112.86(19)
C39 N21 C9 121.8(2)
C37 N21 C9 122.8(2)
N10 C21 N16 113.35(18)
N10 C21 H21A 108.9
N16 C21 H21A 108.9
N10 C21 H21B 108.9
N16 C21 H21B 108.9
H21A C21 H21B 107.7
C39 N22 C2 121.77(19)
C39 N22 C30 111.9(2)
C2 N22 C30 123.26(18)
N13 C22 N19 113.1(2)
N13 C22 C1 112.6(2)
N19 C22 C1 111.2(2)
N13 C22 C17 102.90(19)
N19 C22 C17 101.4(2)
C1 C22 C17 115.0(2)
C38 N23 C37 112.0(2)
C38 N23 C13 123.9(2)
C37 N23 C13 124.0(2)
N20 C23 N1 112.76(18)
N20 C23 H23A 109.0
N1 C23 H23A 109.0
N20 C23 H23B 109.0
N1 C23 H23B 109.0
H23A C23 H23B 107.8
C14 N24 C4 124.44(18)
C14 N24 C7 112.54(18)
C4 N24 C7 122.12(18)
N17 C24 N6 112.61(19)
N17 C24 C40 111.55(19)
N6 C24 C40 111.1(2)
N17 C24 C32 102.67(19)
N6 C24 C32 102.51(18)
C40 C24 C32 115.9(2)
C42 N25 H25A 109.5
C42 N25 H25B 109.5
H25A N25 H25B 109.5
C42 N25 H25C 109.5
H25A N25 H25C 109.5
H25B N25 H25C 109.5
O6 C25 N2 126.1(2)
O6 C25 N5 126.6(2)
N2 C25 N5 107.2(2)
C66 N26 C73 113.2(2)
C66 N26 C50 123.6(2)
C73 N26 C50 122.33(19)
C82 O26 Cd1 99.38(16)
N5 C26 N4 114.9(2)
N5 C26 C19 103.7(2)
N4 C26 C19 103.1(2)
N5 C26 H26A 111.5
N4 C26 H26A 111.5
C19 C26 H26A 111.5
C41 N27 C68 123.5(2)
C41 N27 C73 112.2(2)
C68 N27 C73 122.0(2)
N12 C27 N11 114.55(19)
N12 C27 C6 103.05(18)
N11 C27 C6 103.0(2)
N12 C27 H27A 111.8
N11 C27 H27A 111.8
C6 C27 H27A 111.8
C53 N28 C67 113.8(2)
C53 N28 C51 122.5(2)
C67 N28 C51 122.7(2)
O8 C28 N13 125.8(2)
O8 C28 N10 126.1(2)
N13 C28 N10 108.0(2)
C72 N29 C54 112.89(19)
C72 N29 C57 122.6(2)
C54 N29 C57 124.0(2)
O2 C29 N14 126.2(3)
O2 C29 N11 125.8(3)
N14 C29 N11 107.9(2)
C78 N30 C47 113.1(2)
C78 N30 C49 122.0(2)
C47 N30 C49 123.7(2)
N20 C30 N22 115.3(2)
N20 C30 C37 103.13(19)
N22 C30 C37 104.09(17)
N20 C30 H30A 111.2
N22 C30 H30A 111.2
C37 C30 H30A 111.2
C58 N31 C46 122.0(2)
C58 N31 C75 113.4(2)
C46 N31 C75 123.5(2)
O4 C31 N12 126.6(2)
O4 C31 N15 126.3(2)
N12 C31 N15 107.09(18)
C70 N32 C67 113.1(2)
C70 N32 C65 122.1(2)
C67 N32 C65 122.6(2)
N7 C32 N8 113.8(2)
N7 C32 C12 111.7(2)
N8 C32 C12 110.79(19)
N7 C32 C24 102.76(17)
N8 C32 C24 102.43(19)
C12 C32 C24 114.9(2)
C69 N33 C75 112.2(2)
C69 N33 C84 122.2(2)
C75 N33 C84 123.47(19)
O9 C33 N7 126.4(2)
O9 C33 N17 125.4(2)
N7 C33 N17 108.2(2)
C71 N34 C51 120.4(2)
C71 N34 C79 112.1(2)
C51 N34 C79 127.4(2)
O11 C34 N19 125.7(2)
O11 C34 N3 124.4(2)
N19 C34 N3 109.8(2)
C55 N35 C52 121.16(19)
C55 N35 C74 112.99(19)
C52 N35 C74 125.4(2)
N2 C35 N15 113.1(2)
N2 C35 H35A 109.0
N15 C35 H35A 109.0
N2 C35 H35B 109.0
N15 C35 H35B 109.0
H35A C35 H35B 107.8
C66 N36 C59 112.0(2)
C66 N36 C62 122.7(2)
C59 N36 C62 122.8(2)
O5 C36 N8 126.1(2)
O5 C36 N6 124.3(2)
N8 C36 N6 109.5(2)
C70 N37 C46 122.4(2)
C70 N37 C63 111.9(2)
C46 N37 C63 124.2(2)
N21 C37 N23 115.9(2)
N21 C37 C30 102.97(18)
N23 C37 C30 103.14(18)
N21 C37 H37A 111.4
N23 C37 H37A 111.4
C30 C37 H37A 111.4
C78 N38 C81 122.3(2)
C78 N38 C54 113.0(2)
C81 N38 C54 122.5(2)
O12 C38 N20 126.5(2)
O12 C38 N23 124.5(2)
N20 C38 N23 108.9(2)
C60 N39 C65 121.0(2)
C60 N39 C79 113.1(2)
C65 N39 C79 125.1(2)
O7 C39 N22 126.6(2)
O7 C39 N21 125.6(2)
N22 C39 N21 107.72(19)
C56 N40 C64 120.8(2)
C56 N40 C74 112.9(2)
C64 N40 C74 126.3(2)
C24 C40 H40A 109.5
C24 C40 H40B 109.5
H40A C40 H40B 109.5
C24 C40 H40C 109.5
H40A C40 H40C 109.5
H40B C40 H40C 109.5
C53 N41 C63 112.5(2)
C53 N41 C84 122.2(2)
C63 N41 C84 122.7(2)
O16 C41 N49 126.4(3)
O16 C41 N27 124.7(3)
N49 C41 N27 108.9(2)
C72 N42 C47 112.9(2)
C72 N42 C62 121.8(2)
C47 N42 C62 123.20(19)
N25 C42 C82 108.8(2)
N25 C42 C85 110.1(2)
C82 C42 C85 112.1(2)
N25 C42 H42A 108.6
C82 C42 H42A 108.6
C85 C42 H42A 108.6
C58 N43 C52 123.1(2)
C58 N43 C76 112.4(2)
C52 N43 C76 123.6(2)
C85 C43 H43A 109.5
C85 C43 H43B 109.5
H43A C43 H43B 109.5
C85 C43 H43C 109.5
H43A C43 H43C 109.5
H43B C43 H43C 109.5
C60 N44 C77 113.2(2)
C60 N44 C57 120.4(2)
C77 N44 C57 126.4(2)
C77 C44 H44A 109.5
C77 C44 H44B 109.5
H44A C44 H44B 109.5
C77 C44 H44C 109.5
H44A C44 H44C 109.5
H44B C44 H44C 109.5
C55 N45 C50 121.0(2)
C55 N45 C61 112.7(2)
C50 N45 C61 126.03(19)
C79 C45 H45A 109.5
C79 C45 H45B 109.5
H45A C45 H45B 109.5
C79 C45 H45C 109.5
H45A C45 H45C 109.5
H45B C45 H45C 109.5
C69 N46 C76 112.99(19)
C69 N46 C64 121.3(2)
C76 N46 C64 124.3(2)
N37 C46 N31 113.78(19)
N37 C46 H46A 108.8
N31 C46 H46A 108.8
N37 C46 H46B 108.8
N31 C46 H46B 108.8
H46A C46 H46B 107.7
C56 N47 C68 121.0(2)
C56 N47 C61 113.7(2)
C68 N47 C61 125.3(2)
N42 C47 N30 114.5(2)
N42 C47 C54 103.42(18)
N30 C47 C54 103.0(2)
N42 C47 H47A 111.8
N30 C47 H47A 111.8
C54 C47 H47A 111.8
C71 N48 C81 120.5(2)
C71 N48 C77 113.2(2)
C81 N48 C77 125.6(2)
C61 C48 H48A 109.5
C61 C48 H48B 109.5
H48A C48 H48B 109.5
C61 C48 H48C 109.5
H48A C48 H48C 109.5
H48B C48 H48C 109.5
C41 N49 C49 123.2(2)
C41 N49 C59 112.6(2)
C49 N49 C59 123.2(2)
N49 C49 N30 113.64(19)
N49 C49 H49A 108.8
N30 C49 H49A 108.8
N49 C49 H49B 108.8
N30 C49 H49B 108.8
H49A C49 H49B 107.7
N45 C50 N26 114.4(2)
N45 C50 H50A 108.7
N26 C50 H50A 108.7
N45 C50 H50B 108.7
N26 C50 H50B 108.7
H50A C50 H50B 107.6
N28 C51 N34 113.9(2)
N28 C51 H51A 108.8
N34 C51 H51A 108.8
N28 C51 H51B 108.8
N34 C51 H51B 108.8
H51A C51 H51B 107.7
N43 C52 N35 113.4(2)
N43 C52 H52A 108.9
N35 C52 H52A 108.9
N43 C52 H52B 108.9
N35 C52 H52B 108.9
H52A C52 H52B 107.7
O15 C53 N41 126.3(2)
O15 C53 N28 127.0(2)
N41 C53 N28 106.7(2)
N29 C54 N38 114.5(2)
N29 C54 C47 103.1(2)
N38 C54 C47 103.3(2)
N29 C54 H54A 111.7
N38 C54 H54A 111.7
C47 C54 H54A 111.7
O22 C55 N45 125.7(2)
O22 C55 N35 125.4(2)
N45 C55 N35 109.0(2)
O24 C56 N47 126.0(2)
O24 C56 N40 125.0(2)
N47 C56 N40 109.0(2)
N44 C57 N29 113.5(2)
N44 C57 H57A 108.9
N29 C57 H57A 108.9
N44 C57 H57B 108.9
N29 C57 H57B 108.9
H57A C57 H57B 107.7
O21 C58 N31 126.5(2)
O21 C58 N43 125.4(2)
N31 C58 N43 108.0(2)
N36 C59 N49 114.7(2)
N36 C59 C73 103.10(19)
N49 C59 C73 103.2(2)
N36 C59 H59A 111.7
N49 C59 H59A 111.7
C73 C59 H59A 111.7
O25 C60 N44 126.2(2)
O25 C60 N39 125.3(2)
N44 C60 N39 108.5(2)
N47 C61 N45 113.0(2)
N47 C61 C48 112.44(19)
N45 C61 C48 110.8(2)
N47 C61 C74 102.3(2)
N45 C61 C74 102.47(17)
C48 C61 C74 115.3(2)
N42 C62 N36 113.0(2)
N42 C62 H62A 109.0
N36 C62 H62A 109.0
N42 C62 H62B 109.0
N36 C62 H62B 109.0
H62A C62 H62B 107.8
N37 C63 N41 114.4(2)
N37 C63 C67 104.0(2)
N41 C63 C67 103.48(19)
N37 C63 H63A 111.5
N41 C63 H63A 111.5
C67 C63 H63A 111.5
N40 C64 N46 114.5(2)
N40 C64 H64A 108.6
N46 C64 H64A 108.6
N40 C64 H64B 108.6
N46 C64 H64B 108.6
H64A C64 H64B 107.6
N39 C65 N32 112.9(2)
N39 C65 H65A 109.0
N32 C65 H65A 109.0
N39 C65 H65B 109.0
N32 C65 H65B 109.0
H65A C65 H65B 107.8
O13 C66 N26 126.5(2)
O13 C66 N36 124.8(2)
N26 C66 N36 108.7(2)
N28 C67 N32 114.4(2)
N28 C67 C63 102.98(19)
N32 C67 C63 102.2(2)
N28 C67 H67A 112.1
N32 C67 H67A 112.1
C63 C67 H67A 112.1
N27 C68 N47 114.50(18)
N27 C68 H68A 108.6
N47 C68 H68A 108.6
N27 C68 H68B 108.6
N47 C68 H68B 108.6
H68A C68 H68B 107.6
O23 C69 N46 126.9(2)
O23 C69 N33 125.9(2)
N46 C69 N33 107.2(2)
O17 C70 N32 125.5(3)
O17 C70 N37 125.9(2)
N32 C70 N37 108.5(2)
O19 C71 N48 126.1(2)
O19 C71 N34 124.8(3)
N48 C71 N34 109.1(2)
O18 C72 N29 126.5(2)
O18 C72 N42 126.1(3)
N29 C72 N42 107.4(2)
N26 C73 N27 114.11(19)
N26 C73 C59 102.92(18)
N27 C73 C59 102.64(19)
N26 C73 H73A 112.1
N27 C73 H73A 112.1
C59 C73 H73A 112.1
N40 C74 N35 112.7(2)
N40 C74 C83 111.8(2)
N35 C74 C83 111.5(2)
N40 C74 C61 102.22(19)
N35 C74 C61 102.71(19)
C83 C74 C61 115.3(2)
N31 C75 N33 115.1(2)
N31 C75 C76 102.7(2)
N33 C75 C76 103.55(19)
N31 C75 H75A 111.6
N33 C75 H75A 111.6
C76 C75 H75A 111.6
N46 C76 N43 115.2(2)
N46 C76 C75 103.69(19)
N43 C76 C75 103.46(19)
N46 C76 H76A 111.3
N43 C76 H76A 111.3
C75 C76 H76A 111.3
N44 C77 N48 113.8(2)
N44 C77 C44 111.6(2)
N48 C77 C44 111.2(2)
N44 C77 C79 102.80(19)
N48 C77 C79 101.8(2)
C44 C77 C79 115.1(2)
O20 C78 N38 126.8(3)
O20 C78 N30 126.0(2)
N38 C78 N30 107.2(2)
N34 C79 N39 113.3(2)
N34 C79 C45 111.4(2)
N39 C79 C45 111.0(2)
N34 C79 C77 103.28(18)
N39 C79 C77 102.1(2)
C45 C79 C77 115.3(2)
C85 C80 H80A 109.5
C85 C80 H80B 109.5
H80A C80 H80B 109.5
C85 C80 H80C 109.5
H80A C80 H80C 109.5
H80B C80 H80C 109.5
N38 C81 N48 114.2(2)
N38 C81 H81A 108.7
N48 C81 H81A 108.7
N38 C81 H81B 108.7
N48 C81 H81B 108.7
H81A C81 H81B 107.6
O14 C82 O26 123.1(2)
O14 C82 C42 118.5(2)
O26 C82 C42 118.3(2)
C74 C83 H83A 109.5
C74 C83 H83B 109.5
H83A C83 H83B 109.5
C74 C83 H83C 109.5
H83A C83 H83C 109.5
H83B C83 H83C 109.5
N41 C84 N33 113.9(2)
N41 C84 H84A 108.8
N33 C84 H84A 108.8
N41 C84 H84B 108.8
N33 C84 H84B 108.8
H84A C84 H84B 107.7
C43 C85 C80 110.9(3)
C43 C85 C42 112.0(3)
C80 C85 C42 112.5(2)
C43 C85 H85A 107.0
C80 C85 H85A 107.0
C42 C85 H85A 107.0

loop_
_geom_bond_atom_site_label_1
_geom_bond_atom_site_label_2
_geom_bond_distance
Cd1 O1W 2.259(2)
Cd1 O26 2.2996(17)
Cd1 O2W 2.313(3)
Cd1 O3W 2.348(2)
Cd1 O17 2.3506(19)
Cd1 O21 2.367(2)
Cd1 O14 2.622(2)
O1 C8 1.238(3)
N1 C18 1.388(3)
N1 C5 1.451(3)
N1 C23 1.457(3)
C1 C22 1.529(4)
C1 H1A 0.9600
C1 H1B 0.9600
C1 H1C 0.9600
O2 C29 1.221(3)
N2 C25 1.385(3)
N2 C35 1.446(4)
N2 C19 1.454(3)
C2 N18 1.447(3)
C2 N22 1.448(3)
C2 H2A 0.9700
C2 H2B 0.9700
O3 C18 1.229(3)
N3 C34 1.369(3)
N3 C4 1.449(3)
N3 C17 1.469(3)
C3 C17 1.517(4)
C3 H3A 0.9600
C3 H3B 0.9600
C3 H3C 0.9600
O4 C31 1.208(3)
N4 C8 1.375(4)
N4 C26 1.442(3)
N4 C10 1.449(4)
C4 N24 1.437(3)
C4 H4A 0.9300
O5 C36 1.240(3)
N5 C25 1.386(3)
N5 C26 1.430(3)
N5 C15 1.445(3)
C5 N18 1.440(3)
C5 C7 1.538(3)
C5 H5A 0.9800
O6 C25 1.208(3)
N6 C36 1.356(3)
N6 C9 1.452(3)
N6 C24 1.469(3)
C6 N14 1.441(3)
C6 N15 1.446(3)
C6 C27 1.537(4)
C6 H6A 0.9800
O7 C39 1.211(3)
N7 C33 1.356(3)
N7 C32 1.456(3)
N7 C20 1.462(3)
C7 N24 1.439(3)
C7 N16 1.466(3)
C7 H7A 0.9800
O8 C28 1.221(3)
N8 C36 1.347(3)
N8 C11 1.438(3)
N8 C32 1.471(3)
C8 N9 1.353(3)
O9 C33 1.220(3)
N9 C16 1.433(3)
N9 C19 1.438(3)
C9 N21 1.455(3)
C9 H9A 0.9700
C9 H9B 0.9700
O10 C14 1.222(3)
N10 C28 1.380(3)
N10 C21 1.442(3)
N10 C17 1.444(3)
C10 N19 1.450(3)
C10 H10A 0.9700
C10 H10B 0.9700
O11 C34 1.233(3)
N11 C29 1.376(3)
N11 C27 1.448(3)
N11 C11 1.456(3)
C11 H11A 0.9700
C11 H11B 0.9700
N12 C31 1.365(3)
N12 C27 1.434(3)
N12 C20 1.456(3)
O12 C38 1.244(3)
C12 C32 1.522(4)
C12 H12A 0.9600
C12 H12B 0.9600
C12 H12C 0.9600
O13 C66 1.233(3)
N13 C28 1.355(3)
N13 C22 1.451(3)
N13 C15 1.466(3)
C13 N23 1.447(3)
C13 N17 1.454(3)
C13 H13A 0.9300
O14 C82 1.243(3)
N14 C29 1.357(3)
N14 C16 1.454(3)
C14 N24 1.362(3)
C14 N18 1.364(3)
O15 C53 1.192(3)
N15 C31 1.371(3)
N15 C35 1.458(3)
C15 H15A 0.9700
C15 H15B 0.9700
O16 C41 1.230(3)
N16 C18 1.337(3)
N16 C21 1.446(3)
C16 H16A 0.9700
C16 H16B 0.9700
O17 C70 1.220(3)
N17 C33 1.376(3)
N17 C24 1.453(3)
C17 C22 1.589(4)
O18 C72 1.215(3)
O19 C71 1.224(3)
N19 C34 1.347(3)
N19 C22 1.478(3)
C19 C26 1.548(4)
C19 H19A 0.9800
O20 C78 1.207(3)
N20 C38 1.341(3)
N20 C30 1.442(3)
N20 C23 1.454(3)
C20 H20A 0.9700
C20 H20B 0.9700
O21 C58 1.220(3)
N21 C39 1.389(3)
N21 C37 1.435(3)
C21 H21A 0.9700
C21 H21B 0.9700
O22 C55 1.225(3)
N22 C39 1.375(3)
N22 C30 1.450(3)
O23 C69 1.208(3)
N23 C38 1.377(3)
N23 C37 1.436(3)
C23 H23A 0.9700
C23 H23B 0.9700
O24 C56 1.230(3)
C24 C40 1.522(4)
C24 C32 1.573(3)
O25 C60 1.212(3)
N25 C42 1.477(4)
N25 H25A 0.8900
N25 H25B 0.8900
N25 H25C 0.8900
N26 C66 1.349(3)
N26 C73 1.430(3)
N26 C50 1.459(3)
O26 C82 1.244(3)
C26 H26A 0.9800
N27 C41 1.356(4)
N27 C68 1.446(3)
N27 C73 1.460(3)
C27 H27A 0.9800
N28 C53 1.382(3)
N28 C67 1.426(3)
N28 C51 1.447(3)
N29 C72 1.373(3)
N29 C54 1.436(3)
N29 C57 1.472(3)
N30 C78 1.379(3)
N30 C47 1.446(3)
N30 C49 1.452(3)
C30 C37 1.557(3)
C30 H30A 0.9800
N31 C58 1.358(3)
N31 C46 1.443(3)
N31 C75 1.444(3)
N32 C70 1.344(3)
N32 C67 1.464(3)
N32 C65 1.467(3)
N33 C69 1.386(3)
N33 C75 1.445(3)
N33 C84 1.453(3)
N34 C71 1.374(3)
N34 C51 1.451(4)
N34 C79 1.451(3)
N35 C55 1.375(3)
N35 C52 1.452(3)
N35 C74 1.466(3)
C35 H35A 0.9700
C35 H35B 0.9700
N36 C66 1.362(3)
N36 C59 1.444(3)
N36 C62 1.450(3)
N37 C70 1.379(3)
N37 C46 1.436(3)
N37 C63 1.444(3)
C37 H37A 0.9800
N38 C78 1.371(3)
N38 C81 1.438(3)
N38 C54 1.446(3)
N39 C60 1.370(3)
N39 C65 1.437(3)
N39 C79 1.460(3)
N40 C56 1.366(3)
N40 C64 1.443(3)
N40 C74 1.462(3)
C40 H40A 0.9600
C40 H40B 0.9600
C40 H40C 0.9600
N41 C53 1.372(3)
N41 C63 1.448(3)
N41 C84 1.449(3)
C41 N49 1.355(3)
N42 C72 1.375(3)
N42 C47 1.430(3)
N42 C62 1.449(3)
C42 C82 1.532(3)
C42 C85 1.538(4)
C42 H42A 0.9800
N43 C58 1.364(3)
N43 C52 1.442(3)
N43 C76 1.447(3)
C43 C85 1.502(5)
C43 H43A 0.9600
C43 H43B 0.9600
C43 H43C 0.9600
N44 C60 1.363(3)
N44 C77 1.453(3)
N44 C57 1.455(3)
C44 C77 1.524(4)
C44 H44A 0.9600
C44 H44B 0.9600
C44 H44C 0.9600
N45 C55 1.370(3)
N45 C50 1.423(3)
N45 C61 1.479(3)
C45 C79 1.527(4)
C45 H45A 0.9600
C45 H45B 0.9600
C45 H45C 0.9600
N46 C69 1.381(3)
N46 C76 1.430(3)
N46 C64 1.446(3)
C46 H46A 0.9700
C46 H46B 0.9700
N47 C56 1.349(3)
N47 C68 1.451(3)
N47 C61 1.455(3)
C47 C54 1.553(3)
C47 H47A 0.9800
N48 C71 1.354(4)
N48 C81 1.452(3)
N48 C77 1.459(3)
C48 C61 1.524(4)
C48 H48A 0.9600
C48 H48B 0.9600
C48 H48C 0.9600
N49 C49 1.443(3)
N49 C59 1.448(4)
C49 H49A 0.9700
C49 H49B 0.9700
C50 H50A 0.9700
C50 H50B 0.9700
C51 H51A 0.9700
C51 H51B 0.9700
C52 H52A 0.9700
C52 H52B 0.9700
C54 H54A 0.9800
C57 H57A 0.9700
C57 H57B 0.9700
C59 C73 1.555(4)
C59 H59A 0.9800
C61 C74 1.592(3)
C62 H62A 0.9700
C62 H62B 0.9700
C63 C67 1.550(4)
C63 H63A 0.9800
C64 H64A 0.9700
C64 H64B 0.9700
C65 H65A 0.9700
C65 H65B 0.9700
C67 H67A 0.9800
C68 H68A 0.9700
C68 H68B 0.9700
C73 H73A 0.9800
C74 C83 1.515(4)
C75 C76 1.549(4)
C75 H75A 0.9800
C76 H76A 0.9800
C77 C79 1.586(4)
C80 C85 1.516(4)
C80 H80A 0.9600
C80 H80B 0.9600
C80 H80C 0.9600
C81 H81A 0.9700
C81 H81B 0.9700
C83 H83A 0.9600
C83 H83B 0.9600
C83 H83C 0.9600
C84 H84A 0.9700
C84 H84B 0.9700
C85 H85A 0.9800

loop_
_platon_squeeze_void_nr
_platon_squeeze_void_average_x
_platon_squeeze_void_average_y
_platon_squeeze_void_average_z
_platon_squeeze_void_volume
_platon_squeeze_void_count_electrons
_platon_squeeze_void_content
1 0.033 0.882 0.298 495 152 ' '
2 -0.008 0.382 0.702 495 152 ' '
3 0.044 0.104 0.597 10 2 ' '
4 0.329 0.303 0.421 70 16 ' '
5 0.671 0.803 0.579 70 17 ' '
6 0.955 0.604 0.402 10 2 ' '
